data_2016979
loop_
_publ_author_name
'Janik, Alicja'
'Olech, Andrzej'
'Stasiewicz-Urban, Anna'
'Stadnicka, Katarzyna'

_publ_section_title
;
 The influence of sulfur substituents on the molecular geometry and
 packing of thio derivatives of <i>N</i>-methylphenobarbital
;
_journal_coeditor_code LN3120
_journal_issue 2
_journal_name_full 'Acta Crystallographica Section C'
_journal_page_first o70
_journal_page_last o75
_journal_paper_doi 10.1107/S0108270108043060
_journal_volume 65
_journal_year 2009
_chemical_formula_iupac 'C13 H14 N2 O S2'
_chemical_formula_moiety 'C13 H14 N2 O S2'
_chemical_formula_sum 'C13 H14 N2 O S2'
_chemical_formula_weight 278.38
_chemical_name_common N-methyl-2,4-dithiophenobarbital
_chemical_name_systematic
;
5-ethyl-1-methyl-5-phenyl-2,4-dithioxo-1,2,3,4-tetrahydropyrimidine-
6(5<i>H</i>)-one
;
_space_group_IT_number 14
_symmetry_cell_setting monoclinic
_symmetry_space_group_name_Hall '-P 2yn'
_symmetry_space_group_name_H-M 'P 1 21/n 1'
_atom_sites_solution_hydrogens geom
_atom_sites_solution_primary direct
_atom_sites_solution_secondary difmap
_cell_angle_alpha 90.00
_cell_angle_beta 103.454(2)
_cell_angle_gamma 90.00
_cell_formula_units_Z 4
_cell_length_a 6.9600(3)
_cell_length_b 14.9407(7)
_cell_length_c 13.1556(10)
_cell_measurement_reflns_used 4532
_cell_measurement_temperature 293(2)
_cell_measurement_theta_max 27.485
_cell_measurement_theta_min 0.998
_cell_volume 1330.47(13)
_computing_cell_refinement 'DENZO-SMN (Otwinowski & Minor, 1997)'
_computing_data_collection 'COLLECT (Nonius, 1997)'
_computing_data_reduction 'HKL DENZO and SCALEPACK (Otwinowski & Minor, 1997)'
_computing_molecular_graphics
;
PLATON (Spek, 2003); ORTEP-3 for Windows (Farrugia, 1997);
MERCURY (Macrae <i>et al.</i>,  2006)
;
_computing_publication_material 'SHELXL97 (Sheldrick, 2008)'
_computing_structure_refinement 'SHELXL97 (Sheldrick, 2008)'
_computing_structure_solution 'SIR92 (Altomare <i>et al.</i>,  1994)'
_diffrn_ambient_temperature 293(2)
_diffrn_detector_area_resol_mean 9
_diffrn_measured_fraction_theta_full 0.986
_diffrn_measured_fraction_theta_max 0.986
_diffrn_measurement_device '95mm CCD camera on \k-goniostat'
_diffrn_measurement_device_type KappaCCD
_diffrn_measurement_method '\f scans and \w scans to fill asymmetric unit'
_diffrn_radiation_monochromator 'horizontally mounted graphite crystal'
_diffrn_radiation_source 'fine-focus sealed tube'
_diffrn_radiation_type MoK\a
_diffrn_radiation_wavelength 0.71073
_diffrn_reflns_av_R_equivalents 0.0319
_diffrn_reflns_av_sigmaI/netI 0.0465
_diffrn_reflns_limit_h_max 8
_diffrn_reflns_limit_h_min -8
_diffrn_reflns_limit_k_max 18
_diffrn_reflns_limit_k_min -19
_diffrn_reflns_limit_l_max 16
_diffrn_reflns_limit_l_min -16
_diffrn_reflns_number 5152
_diffrn_reflns_theta_full 27.00
_diffrn_reflns_theta_max 27.00
_diffrn_reflns_theta_min 3.18
_exptl_absorpt_coefficient_mu 0.389
_exptl_absorpt_correction_T_max 0.9548
_exptl_absorpt_correction_T_min 0.9159
_exptl_absorpt_correction_type multi-scan
_exptl_absorpt_process_details 'HKL DENZO and SCALEPACK (Otwinowski & Minor, 1997)'
_exptl_crystal_colour orange
_exptl_crystal_density_diffrn 1.390
_exptl_crystal_density_method 'not measured'
_exptl_crystal_description block
_exptl_crystal_F_000 584
_exptl_crystal_size_max 0.25
_exptl_crystal_size_mid 0.15
_exptl_crystal_size_min 0.10
_refine_diff_density_max 0.212
_refine_diff_density_min -0.292
_refine_ls_extinction_coef 0.017(4)
_refine_ls_extinction_expression Fc^*^=kFc[1+0.001xFc^2^\l^3^/sin(2\q)]^-1/4^
_refine_ls_extinction_method SHELXL
_refine_ls_goodness_of_fit_ref 1.064
_refine_ls_hydrogen_treatment mixed
_refine_ls_matrix_type full
_refine_ls_number_parameters 168
_refine_ls_number_reflns 2856
_refine_ls_number_restraints 0
_refine_ls_restrained_S_all 1.064
_refine_ls_R_factor_all 0.0637
_refine_ls_R_factor_gt 0.0462
_refine_ls_shift/su_max 0.000
_refine_ls_shift/su_mean 0.000
_refine_ls_structure_factor_coef Fsqd
_refine_ls_weighting_details 'w=1/[\s^2^(Fo^2^)+(0.0338P)^2^+0.7590P] where P=(Fo^2^+2Fc^2^)/3'
_refine_ls_weighting_scheme calc
_refine_ls_wR_factor_gt 0.1048
_refine_ls_wR_factor_ref 0.1142
_reflns_number_gt 2309
_reflns_number_total 2856
_reflns_threshold_expression I>2\s(I)
_cod_data_source_file ln3120.cif
_cod_data_source_block 2,4-DTP
_cod_original_sg_symbol_H-M 'P 21/n'
_cod_database_code 2016979
_cod_database_fobs_code 2016979

loop_
_symmetry_equiv_pos_as_xyz
'x, y, z'
'-x+1/2, y+1/2, -z+1/2'
'-x, -y, -z'
'x-1/2, -y-1/2, z-1/2'

loop_
_atom_site_type_symbol
_atom_site_label
_atom_site_fract_x
_atom_site_fract_y
_atom_site_fract_z
_atom_site_U_iso_or_equiv
_atom_site_adp_type
_atom_site_calc_flag
_atom_site_refinement_flags
_atom_site_occupancy
_atom_site_disorder_assembly
_atom_site_disorder_group
S S2 0.94383(10) 0.93906(5) 0.10023(5) 0.0561(2) Uani d . 1 . .
S S4 1.11881(8) 0.74572(5) 0.43563(5) 0.0590(2) Uani d . 1 . .
O O6 0.4119(2) 0.84689(13) 0.26619(13) 0.0534(5) Uani d . 1 . .
N N1 0.6625(2) 0.89136(12) 0.19642(12) 0.0376(4) Uani d . 1 . .
C C2 0.8574(3) 0.88936(15) 0.19196(15) 0.0377(5) Uani d . 1 . .
N N3 0.9852(3) 0.84383(13) 0.27062(14) 0.0400(4) Uani d . 1 . .
H H3 1.103(4) 0.8445(16) 0.2669(17) 0.040(6) Uiso d . 1 . .
C C4 0.9435(3) 0.79720(15) 0.35175(16) 0.0381(5) Uani d . 1 . .
C C5 0.7277(3) 0.79573(15) 0.35849(15) 0.0368(5) Uani d . 1 . .
C C6 0.5877(3) 0.84601(15) 0.27097(15) 0.0371(5) Uani d . 1 . .
C C1 0.5201(3) 0.94113(18) 0.11563(17) 0.0486(6) Uani d . 1 . .
H H1A 0.3906 0.9364 0.1290 0.058 Uiso calc R 1 . .
H H1B 0.5187 0.9164 0.0481 0.058 Uiso calc R 1 . .
H H1C 0.5582 1.0030 0.1172 0.058 Uiso calc R 1 . .
C C9 0.7144(3) 0.84385(16) 0.46001(16) 0.0396(5) Uani d . 1 . .
C C10 0.7546(4) 0.93509(18) 0.46874(19) 0.0509(6) Uani d . 1 . .
H H10 0.7900 0.9650 0.4138 0.061 Uiso calc R 1 . .
C C11 0.7429(4) 0.9822(2) 0.5576(2) 0.0615(7) Uani d . 1 . .
H H11 0.7676 1.0434 0.5616 0.074 Uiso calc R 1 . .
C C12 0.6947(4) 0.9381(2) 0.6398(2) 0.0658(8) Uani d . 1 . .
H H12 0.6880 0.9692 0.7001 0.079 Uiso calc R 1 . .
C C13 0.6564(4) 0.8478(2) 0.6326(2) 0.0672(8) Uani d . 1 . .
H H13 0.6241 0.8182 0.6885 0.081 Uiso calc R 1 . .
C C14 0.6652(4) 0.8001(2) 0.54332(19) 0.0543(6) Uani d . 1 . .
H H14 0.6382 0.7390 0.5394 0.065 Uiso calc R 1 . .
C C7 0.6558(3) 0.69729(16) 0.35046(18) 0.0452(5) Uani d . 1 . .
H H7A 0.7326 0.6639 0.4093 0.054 Uiso calc R 1 . .
H H7B 0.5188 0.6958 0.3550 0.054 Uiso calc R 1 . .
C C8 0.6738(4) 0.65186(19) 0.2495(2) 0.0597(7) Uani d . 1 . .
H H8A 0.6280 0.5912 0.2489 0.072 Uiso calc R 1 . .
H H8B 0.8095 0.6521 0.2450 0.072 Uiso calc R 1 . .
H H8C 0.5952 0.6836 0.1909 0.072 Uiso calc R 1 . .

loop_
_atom_site_aniso_label
_atom_site_aniso_U_11
_atom_site_aniso_U_22
_atom_site_aniso_U_33
_atom_site_aniso_U_12
_atom_site_aniso_U_13
_atom_site_aniso_U_23
S2 0.0537(4) 0.0706(5) 0.0493(4) 0.0020(3) 0.0226(3) 0.0215(3)
S4 0.0332(3) 0.0825(5) 0.0606(4) 0.0105(3) 0.0094(2) 0.0329(3)
O6 0.0278(7) 0.0726(12) 0.0601(10) 0.0041(7) 0.0111(7) 0.0197(8)
N1 0.0327(8) 0.0461(11) 0.0338(8) 0.0036(8) 0.0073(6) 0.0083(7)
C2 0.0377(10) 0.0406(12) 0.0358(10) -0.0008(9) 0.0108(8) 0.0028(8)
N3 0.0282(9) 0.0514(12) 0.0420(9) 0.0006(8) 0.0116(7) 0.0115(8)
C4 0.0301(10) 0.0445(12) 0.0407(11) 0.0004(9) 0.0102(8) 0.0081(9)
C5 0.0271(9) 0.0452(12) 0.0386(10) 0.0011(9) 0.0088(8) 0.0106(9)
C6 0.0303(10) 0.0427(12) 0.0380(10) -0.0002(8) 0.0075(8) 0.0055(8)
C1 0.0427(12) 0.0590(15) 0.0421(12) 0.0106(11) 0.0056(9) 0.0156(10)
C9 0.0281(9) 0.0508(13) 0.0398(10) 0.0005(9) 0.0074(8) 0.0072(9)
C10 0.0488(13) 0.0539(15) 0.0498(13) -0.0032(11) 0.0115(10) 0.0042(11)
C11 0.0567(15) 0.0627(18) 0.0619(16) 0.0004(13) 0.0074(12) -0.0094(13)
C12 0.0532(15) 0.094(2) 0.0505(15) 0.0135(15) 0.0121(12) -0.0091(15)
C13 0.0691(18) 0.090(2) 0.0495(14) 0.0065(16) 0.0282(12) 0.0092(14)
C14 0.0521(14) 0.0640(17) 0.0517(13) 0.0027(12) 0.0220(11) 0.0123(12)
C7 0.0362(11) 0.0428(13) 0.0563(13) -0.0025(9) 0.0105(9) 0.0098(10)
C8 0.0539(15) 0.0530(16) 0.0720(17) -0.0060(12) 0.0143(12) -0.0048(13)

loop_
_atom_type_symbol
_atom_type_description
_atom_type_scat_dispersion_real
_atom_type_scat_dispersion_imag
_atom_type_scat_source
C C 0.0033 0.0000 'International Tables Vol C Tables 4.2.6.8 and 6.1.1.4'
H H 0.0000 0.0000 'International Tables Vol C Tables 4.2.6.8 and 6.1.1.4'
N N 0.0061 0.0000 'International Tables Vol C Tables 4.2.6.8 and 6.1.1.4'
O O 0.0106 0.0000 'International Tables Vol C Tables 4.2.6.8 and 6.1.1.4'

loop_
_geom_angle_atom_site_label_1
_geom_angle_atom_site_label_2
_geom_angle_atom_site_label_3
_geom_angle_site_symmetry_1
_geom_angle_site_symmetry_3
_geom_angle
_geom_angle_publ_flag
C2 N1 C6 . . 123.81(17) ?
C2 N1 C1 . . 119.06(17) ?
C6 N1 C1 . . 117.08(17) ?
N1 C2 N3 . . 116.82(17) ?
N1 C2 S2 . . 123.75(15) ?
N3 C2 S2 . . 119.42(15) ?
C4 N3 C2 . . 128.56(18) ?
C4 N3 H3 . . 116.4(16) ?
C2 N3 H3 . . 115.0(16) ?
N3 C4 C5 . . 116.46(17) ?
N3 C4 S4 . . 120.54(15) ?
C5 C4 S4 . . 123.00(15) ?
C6 C5 C4 . . 114.50(16) ?
C6 C5 C9 . . 105.59(17) ?
C4 C5 C9 . . 107.62(17) ?
C6 C5 C7 . . 106.09(17) ?
C4 C5 C7 . . 108.45(18) ?
C9 C5 C7 . . 114.78(17) ?
O6 C6 N1 . . 119.89(18) ?
O6 C6 C5 . . 120.41(18) ?
N1 C6 C5 . . 119.70(16) ?
N1 C1 H1A . . 109.5 ?
N1 C1 H1B . . 109.5 ?
H1A C1 H1B . . 109.5 ?
N1 C1 H1C . . 109.5 ?
H1A C1 H1C . . 109.5 ?
H1B C1 H1C . . 109.5 ?
C14 C9 C10 . . 118.6(2) ?
C14 C9 C5 . . 122.8(2) ?
C10 C9 C5 . . 118.56(19) ?
C11 C10 C9 . . 121.2(2) ?
C11 C10 H10 . . 119.4 ?
C9 C10 H10 . . 119.4 ?
C12 C11 C10 . . 119.6(3) ?
C12 C11 H11 . . 120.2 ?
C10 C11 H11 . . 120.2 ?
C13 C12 C11 . . 119.7(3) ?
C13 C12 H12 . . 120.1 ?
C11 C12 H12 . . 120.1 ?
C12 C13 C14 . . 121.1(3) ?
C12 C13 H13 . . 119.4 ?
C14 C13 H13 . . 119.4 ?
C9 C14 C13 . . 119.7(3) ?
C9 C14 H14 . . 120.2 ?
C13 C14 H14 . . 120.2 ?
C8 C7 C5 . . 113.08(19) ?
C8 C7 H7A . . 109.0 ?
C5 C7 H7A . . 109.0 ?
C8 C7 H7B . . 109.0 ?
C5 C7 H7B . . 109.0 ?
H7A C7 H7B . . 107.8 ?
C7 C8 H8A . . 109.5 ?
C7 C8 H8B . . 109.5 ?
H8A C8 H8B . . 109.5 ?
C7 C8 H8C . . 109.5 ?
H8A C8 H8C . . 109.5 ?
H8B C8 H8C . . 109.5 ?

loop_
_geom_bond_atom_site_label_1
_geom_bond_atom_site_label_2
_geom_bond_site_symmetry_2
_geom_bond_distance
_geom_bond_publ_flag
S2 C2 . 1.646(2) ?
S4 C4 . 1.635(2) ?
O6 C6 . 1.210(2) ?
N1 C2 . 1.371(2) ?
N1 C6 . 1.389(3) ?
N1 C1 . 1.475(3) ?
C2 N3 . 1.377(3) ?
N3 C4 . 1.361(3) ?
N3 H3 . 0.83(2) ?
C4 C5 . 1.525(3) ?
C5 C6 . 1.522(3) ?
C5 C9 . 1.538(3) ?
C5 C7 . 1.549(3) ?
C1 H1A . 0.9600 ?
C1 H1B . 0.9600 ?
C1 H1C . 0.9600 ?
C9 C14 . 1.386(3) ?
C9 C10 . 1.391(3) ?
C10 C11 . 1.383(4) ?
C10 H10 . 0.9300 ?
C11 C12 . 1.374(4) ?
C11 H11 . 0.9300 ?
C12 C13 . 1.374(5) ?
C12 H12 . 0.9300 ?
C13 C14 . 1.388(4) ?
C13 H13 . 0.9300 ?
C14 H14 . 0.9300 ?
C7 C8 . 1.522(3) ?
C7 H7A . 0.9700 ?
C7 H7B . 0.9700 ?
C8 H8A . 0.9600 ?
C8 H8B . 0.9600 ?
C8 H8C . 0.9600 ?

loop_
_geom_hbond_atom_site_label_D
_geom_hbond_atom_site_label_H
_geom_hbond_atom_site_label_A
_geom_hbond_site_symmetry_A
_geom_hbond_distance_DH
_geom_hbond_distance_HA
_geom_hbond_distance_DA
_geom_hbond_angle_DHA
_geom_hbond_publ_flag
N3 H3 O6 1_655 0.83(2) 2.15(2) 2.984(2) 176(2) ?

loop_
_geom_torsion_atom_site_label_1
_geom_torsion_atom_site_label_2
_geom_torsion_atom_site_label_3
_geom_torsion_atom_site_label_4
_geom_torsion_site_symmetry_1
_geom_torsion_site_symmetry_2
_geom_torsion_site_symmetry_3
_geom_torsion_site_symmetry_4
_geom_torsion
_geom_torsion_publ_flag
C6 N1 C2 N3 . . . . -4.1(3) ?
C1 N1 C2 N3 . . . . 178.5(2) ?
C6 N1 C2 S2 . . . . 176.88(17) ?
C1 N1 C2 S2 . . . . -0.5(3) ?
N1 C2 N3 C4 . . . . 2.4(3) ?
S2 C2 N3 C4 . . . . -178.54(19) ?
C2 N3 C4 C5 . . . . -1.0(3) ?
C2 N3 C4 S4 . . . . 178.57(19) ?
N3 C4 C5 C6 . . . . 1.1(3) ?
S4 C4 C5 C6 . . . . -178.51(17) ?
N3 C4 C5 C9 . . . . -116.0(2) ?
S4 C4 C5 C9 . . . . 64.4(2) ?
N3 C4 C5 C7 . . . . 119.3(2) ?
S4 C4 C5 C7 . . . . -60.3(2) ?
C2 N1 C6 O6 . . . . -175.8(2) ?
C1 N1 C6 O6 . . . . 1.7(3) ?
C2 N1 C6 C5 . . . . 4.5(3) ?
C1 N1 C6 C5 . . . . -178.1(2) ?
C4 C5 C6 O6 . . . . 177.5(2) ?
C9 C5 C6 O6 . . . . -64.3(3) ?
C7 C5 C6 O6 . . . . 57.9(3) ?
C4 C5 C6 N1 . . . . -2.7(3) ?
C9 C5 C6 N1 . . . . 115.5(2) ?
C7 C5 C6 N1 . . . . -122.3(2) ?
C6 C5 C9 C14 . . . . 124.0(2) ?
C4 C5 C9 C14 . . . . -113.3(2) ?
C7 C5 C9 C14 . . . . 7.5(3) ?
C6 C5 C9 C10 . . . . -56.4(2) ?
C4 C5 C9 C10 . . . . 66.3(2) ?
C7 C5 C9 C10 . . . . -172.83(19) ?
C14 C9 C10 C11 . . . . -1.1(3) ?
C5 C9 C10 C11 . . . . 179.3(2) ?
C9 C10 C11 C12 . . . . 1.3(4) ?
C10 C11 C12 C13 . . . . -0.7(4) ?
C11 C12 C13 C14 . . . . -0.1(4) ?
C10 C9 C14 C13 . . . . 0.2(3) ?
C5 C9 C14 C13 . . . . 179.9(2) ?
C12 C13 C14 C9 . . . . 0.4(4) ?
C6 C5 C7 C8 . . . . 64.5(2) ?
C4 C5 C7 C8 . . . . -58.9(2) ?
C9 C5 C7 C8 . . . . -179.30(19) ?
